data_7114283
loop_
_publ_author_name
'Ferlay, Sylvie'
'Koenig, St\'ephanie'
'Hosseini, Mir Wais'
'Pansanel, J\'erome'
'Cian, Andr\'e De'
'Kyritsakas, Nathalie'

_publ_section_title
;
 Design of 3-D coordination networks: topology and metrics
;
_journal_issue 3
_journal_name_full 'Chemical Communications'
_journal_page_first 218
_journal_paper_doi 10.1039/b109444k
_journal_year 2002
_chemical_formula_moiety 'C49 H43 Ag2 Cl3 F12 N6 O6 Sb2'
_chemical_formula_sum 'C49 H43 Ag2 Cl3 F12 N6 O6 Sb2'
_chemical_formula_weight 1605.51
_chemical_name_systematic ' ?'
_space_group_IT_number 15
_symmetry_cell_setting monoclinic
_symmetry_space_group_name_Hall '-C 2yc'
_symmetry_space_group_name_H-M 'C 1 2/c 1'
_cell_angle_alpha 90
_cell_angle_beta 94.269(5)
_cell_angle_gamma 90
_cell_formula_units_Z 4
_cell_length_a 15.2905(2)
_cell_length_b 15.2386(2)
_cell_length_c 25.6472(4)
_cell_measurement_reflns_used 12347
_cell_measurement_temperature 173
_cell_measurement_theta_max 27.5
_cell_measurement_theta_min 1.4
_cell_volume 5959.37(15)
_computing_publication_material CIFGEN_IN_OpenMoleN_(_1997)
_computing_structure_refinement LSFM_OpenMoleN_(_1997)
_computing_structure_solution Direct_methods_(SIR,_Burla_et_al.,_1989)
_diffrn_ambient_temperature 173
_diffrn_measurement_details
;
12347 reflections were collected using program Collect
("Collect" Data collection software, Nonius B.V., 1998)
The conditions were as follow : crystal to detector distance =  36. mm.
Scan angle =  1.0 deg 1 scans of   60 sec per frame.
Data collection was divided into  2 set(s)
with the following starting angles and number of frames :

Set 1 Theta =    6.30 Omega =    0.00 Kappa =    0.00   14 frames
Set 2 Theta =   -2.60 Kappa = -168.00 Phi   =    0.00   39 frames
Friedel pairs were averaged. Internal R = 0.05
;
_diffrn_measurement_device_type KappaCCD
_diffrn_measurement_method '\p scans'
_diffrn_radiation_monochromator graphite
_diffrn_radiation_type Mo-K\a
_diffrn_radiation_wavelength 0.71073
_diffrn_reflns_av_R_equivalents 0.050
_diffrn_reflns_av_sigmaI/netI 0.333
_diffrn_reflns_limit_h_max 19
_diffrn_reflns_limit_h_min -19
_diffrn_reflns_limit_k_max 19
_diffrn_reflns_limit_k_min -18
_diffrn_reflns_limit_l_max 33
_diffrn_reflns_limit_l_min -33
_diffrn_reflns_number 12347
_diffrn_reflns_theta_max 27.49
_diffrn_reflns_theta_min 2.5
_diffrn_source xray_tube
_diffrn_standards_decay_% 0
_exptl_absorpt_coefficient_mu 1.766
_exptl_absorpt_correction_T_max 1.0000
_exptl_absorpt_correction_T_min 0.9708
_exptl_absorpt_correction_type refdelf_(Walker_&_Stuart,_1983)
_exptl_crystal_colour colorless
_exptl_crystal_density_diffrn 1.79
_exptl_crystal_density_method none
_exptl_crystal_description prism
_exptl_crystal_F_000 3128
_exptl_crystal_size_max 0.18
_exptl_crystal_size_mid 0.14
_exptl_crystal_size_min 0.10
_refine_diff_density_max 0.425
_refine_diff_density_min -0.106
_refine_ls_extinction_method none
_refine_ls_goodness_of_fit_all 9.990
_refine_ls_goodness_of_fit_ref 1.191
_refine_ls_hydrogen_treatment noref
_refine_ls_matrix_type full
_refine_ls_number_constraints 0
_refine_ls_number_parameters 366
_refine_ls_number_reflns 4642
_refine_ls_number_restraints 4
_refine_ls_R_factor_all 0.055
_refine_ls_R_factor_gt 0.033
_refine_ls_shift/esd_mean 0.000
_refine_ls_shift/su_max 0.002
_refine_ls_structure_factor_coef F
_refine_ls_weighting_scheme sigma
_refine_ls_wR_factor_all 9.890
_refine_ls_wR_factor_ref 0.065
_reflns_number_gt 4642
_reflns_number_total 7021
_reflns_threshold_expression >3.0\s(I)
_cod_data_source_file b109444k.txt
_cod_data_source_block st943A
_cod_original_cell_volume 5959.4(1)
_cod_database_code 7114283

loop_
_symmetry_equiv_pos_as_xyz
x,y,z
-x,+y,1/2-z
-x,-y,-z
+x,-y,1/2+z
1/2+x,1/2+y,+z
1/2-x,1/2+y,1/2-z
1/2-x,1/2-y,-z
1/2+x,1/2-y,1/2+z

loop_
_atom_site_aniso_label
_atom_site_aniso_U_11
_atom_site_aniso_U_22
_atom_site_aniso_U_33
_atom_site_aniso_U_12
_atom_site_aniso_U_13
_atom_site_aniso_U_23
_atom_site_aniso_type_symbol
AG 0.0296(2) 0.0488(2) 0.0275(2) -0.0042(2) 0.0038(1) 0.0038(2) Ag
C1 0.028(2) 0.025(2) 0.023(2) -0.002(2) 0.004(2) -0.000(2) C
O1 0.035(2) 0.020(2) 0.029(2) -0.002(1) 0.003(1) 0.000(1) O
C2 0.029(2) 0.024(2) 0.026(2) 0.002(2) 0.001(2) -0.001(2) C
C3 0.032(2) 0.039(3) 0.026(2) -0.004(2) 0.004(2) -0.006(2) C
C4 0.033(2) 0.041(3) 0.035(3) -0.007(2) 0.006(2) -0.000(2) C
C5 0.030(2) 0.028(2) 0.041(2) 0.003(2) 0.013(2) 0.004(2) C
C6 0.037(2) 0.026(2) 0.028(2) 0.006(2) 0.004(2) -0.004(2) C
C7 0.027(2) 0.027(2) 0.029(2) 0.001(2) 0.001(2) -0.002(2) C
C8 0.038(2) 0.028(2) 0.041(3) 0.003(2) 0.011(2) 0.001(2) C
N1 0.044(2) 0.042(3) 0.047(2) -0.000(2) 0.018(2) 0.001(2) N
C9 0.025(2) 0.025(2) 0.025(2) -0.003(2) 0.003(2) -0.005(2) C
C10 0.025(2) 0.028(2) 0.035(2) -0.004(2) 0.002(2) -0.004(2) C
C11 0.031(2) 0.030(2) 0.036(3) 0.001(2) 0.001(2) 0.002(2) C
C12 0.030(2) 0.032(2) 0.035(3) 0.003(2) 0.002(2) -0.005(2) C
C13 0.026(2) 0.034(2) 0.047(3) -0.006(2) 0.004(2) -0.003(2) C
C14 0.036(2) 0.031(2) 0.029(2) -0.007(2) 0.002(2) 0.002(2) C
C15 0.035(2) 0.030(2) 0.045(3) 0.000(2) 0.001(2) -0.007(2) C
N2 0.035(2) 0.035(2) 0.060(3) 0.001(2) -0.008(2) -0.002(2) N
C16 0.025(2) 0.027(2) 0.023(2) -0.002(2) 0.005(2) -0.003(2) C
C17 0.051(3) 0.033(3) 0.023(2) 0.000(2) 0.001(2) -0.001(2) C
C18 0.047(3) 0.033(2) 0.033(3) 0.001(2) 0.001(2) -0.010(2) C
C19 0.040(2) 0.037(3) 0.026(2) -0.000(2) 0.007(2) -0.007(2) C
C20 0.078(3) 0.040(3) 0.021(2) 0.001(3) 0.014(2) 0.004(2) C
C21 0.066(3) 0.029(3) 0.033(3) 0.001(3) 0.014(2) -0.001(2) C
C22 0.044(2) 0.043(3) 0.031(2) 0.003(2) 0.011(2) -0.003(2) C
N3 0.057(2) 0.049(3) 0.032(2) 0.001(2) 0.010(2) -0.008(2) N
SB 0.0426(2) 0.0366(2) 0.0308(2) 0.0024(1) 0.0033(1) 0.0006(2) Sb
F1 0.102(3) 0.064(2) 0.066(2) -0.026(2) 0.002(2) -0.016(2) F
F2 0.066(2) 0.096(3) 0.089(3) 0.034(2) 0.002(2) 0.005(3) F
F3 0.080(2) 0.060(2) 0.037(2) -0.013(2) 0.019(1) 0.001(2) F
F4 0.102(3) 0.052(2) 0.054(2) -0.031(2) -0.003(2) 0.001(2) F
F5 0.058(2) 0.080(3) 0.084(2) 0.027(2) 0.021(2) 0.029(2) F
F6 0.116(3) 0.058(2) 0.036(2) 0.009(2) 0.015(2) 0.010(2) F
C23 0.070(5) 0.119(7) 0.32(2) -0.012(6) -0.037(7) 0.081(9) C
O2 0.057(2) 0.074(3) 0.124(4) 0.007(2) -0.019(3) 0.022(3) O
C24 0.097(6) 0.127(7) 0.172(9) 0.046(6) -0.027(6) -0.049(7) C
O3 0.075(3) 0.083(4) 0.258(9) 0.007(3) -0.001(5) -0.006(5) O
C25 0.049(7) 0.12(1) 0.046(7) -0.001(8) -0.004(5) -0.001(8) C
CL1 0.107(2) 0.221(3) 0.159(2) 0.010(2) 0.026(1) 0.113(2) Cl
CL2 0.073(2) 0.126(3) 0.164(3) 0.0000 -0.033(2) 0.0000 Cl

loop_
_atom_site_label
_atom_site_fract_x
_atom_site_fract_y
_atom_site_fract_z
_atom_site_U_iso_or_equiv
_atom_site_occupancy
_atom_site_thermal_displace_type
_atom_site_calc_flag
_atom_site_calc_attached_atom
_atom_site_type_symbol
AG 0.73709(2) -0.15363(3) 0.56530(1) 0.0341(2) 1.000 Uani ? ? Ag
C1 1.2142(3) -0.0725(3) 0.3816(2) 0.025(2) 1.000 Uani ? ? C
O1 1.2111(2) 0.0210(2) 0.3759(1) 0.027(2) 1.000 Uani ? ? O
C2 1.1337(3) -0.0991(3) 0.4105(2) 0.026(2) 1.000 Uani ? ? C
C3 1.0623(3) -0.1449(3) 0.3862(2) 0.032(2) 1.000 Uani ? ? C
C4 0.9875(3) -0.1605(3) 0.4132(2) 0.036(3) 1.000 Uani ? ? C
C5 0.9854(3) -0.1312(3) 0.4643(2) 0.032(2) 1.000 Uani ? ? C
C6 1.0582(3) -0.0879(3) 0.4894(2) 0.030(2) 1.000 Uani ? ? C
C7 1.1303(3) -0.0718(3) 0.4617(2) 0.028(2) 1.000 Uani ? ? C
C8 0.9089(3) -0.1446(3) 0.4930(2) 0.035(2) 1.000 Uani ? ? C
N1 0.8501(3) -0.1532(3) 0.5172(2) 0.044(2) 1.000 Uani ? ? N
C9 1.2999(3) -0.0932(3) 0.4142(2) 0.025(2) 1.000 Uani ? ? C
C10 1.3073(3) -0.1635(3) 0.4477(2) 0.029(2) 1.000 Uani ? ? C
C11 1.3848(3) -0.1810(3) 0.4765(2) 0.032(2) 1.000 Uani ? ? C
C12 1.4564(3) -0.1258(3) 0.4714(2) 0.032(2) 1.000 Uani ? ? C
C13 1.4503(3) -0.0571(3) 0.4358(2) 0.035(2) 1.000 Uani ? ? C
C14 1.3726(3) -0.0407(3) 0.4078(2) 0.032(2) 1.000 Uani ? ? C
C15 1.5370(3) -0.1405(3) 0.5030(2) 0.036(3) 1.000 Uani ? ? C
N2 1.6009(3) -0.1504(3) 0.5284(2) 0.042(2) 1.000 Uani ? ? N
C16 1.2176(3) -0.1169(3) 0.3283(2) 0.025(2) 1.000 Uani ? ? C
C17 1.2323(3) -0.2069(3) 0.3246(2) 0.034(2) 1.000 Uani ? ? C
C18 1.2373(3) -0.2475(3) 0.2767(2) 0.037(3) 1.000 Uani ? ? C
C19 1.2268(3) -0.1980(3) 0.2312(2) 0.034(2) 1.000 Uani ? ? C
C20 1.2109(4) -0.1080(4) 0.2337(2) 0.040(3) 1.000 Uani ? ? C
C21 1.2070(4) -0.0694(3) 0.2819(2) 0.040(3) 1.000 Uani ? ? C
C22 1.2320(3) -0.2396(4) 0.1812(2) 0.039(3) 1.000 Uani ? ? C
N3 1.2347(3) -0.2736(3) 0.1418(2) 0.044(2) 1.000 Uani ? ? N
SB 0.71009(2) 0.03073(2) 0.39727(1) 0.0363(2) 1.000 Uani ? ? Sb
F1 0.6524(3) -0.0679(3) 0.3685(2) 0.076(2) 1.000 Uani ? ? F
F2 0.6047(2) 0.0924(3) 0.3909(2) 0.083(3) 1.000 Uani ? ? F
F3 0.6868(2) -0.0054(2) 0.4643(1) 0.056(2) 1.000 Uani ? ? F
F4 0.7677(3) 0.1301(2) 0.4250(1) 0.066(2) 1.000 Uani ? ? F
F5 0.8148(2) -0.0312(2) 0.4024(2) 0.073(2) 1.000 Uani ? ? F
F6 0.7349(3) 0.0664(3) 0.3302(1) 0.062(2) 1.000 Uani ? ? F
C23 1.0257(6) -0.0731(7) 0.6622(6) 0.138(8) 1.000 Uani ? ? C
O2 0.9378(3) -0.0955(3) 0.6664(2) 0.081(3) 1.000 Uani ? ? O
C24 1.0256(6) -0.3111(7) 0.6798(5) 0.128(7) 1.000 Uani ? ? C
O3 0.9486(4) -0.2758(4) 0.6716(4) 0.117(5) 1.000 Uani ? ? O
C25 1.0204(8) 0.383(1) 0.7676(5) 0.064(8) 0.500 Uani ? ? C
CL1 1.0762(2) 0.4295(2) 0.7214(1) 0.155(2) 1.000 Uani ? ? Cl
CL2 1.0000 0.2658(3) 0.7500 0.115(2) 0.500 Uani ? ? Cl
H1 1.0647 -0.1655 0.3514 0.0421 1.000 Uiso calc C3 H
H2 0.9387 -0.1908 0.3967 0.0472 1.000 Uiso calc C4 H
H3 1.0575 -0.0699 0.5248 0.0393 1.000 Uiso calc C6 H
H4 1.1790 -0.0413 0.4782 0.0359 1.000 Uiso calc C7 H
H5 1.2581 -0.2007 0.4510 0.0379 1.000 Uiso calc C10 H
H6 1.3895 -0.2299 0.4996 0.0423 1.000 Uiso calc C11 H
H7 1.5001 -0.0216 0.4309 0.0463 1.000 Uiso calc C13 H
H8 1.3682 0.0069 0.3838 0.0415 1.000 Uiso calc C14 H
H9 1.2390 -0.2411 0.3556 0.0462 1.000 Uiso calc C17 H
H10 1.2479 -0.3088 0.2749 0.0488 1.000 Uiso calc C18 H
H11 1.2029 -0.0740 0.2027 0.0595 1.000 Uiso calc C20 H
H12 1.1966 -0.0080 0.2836 0.0544 1.000 Uiso calc C21 H

loop_
_atom_type_symbol
_atom_type_scat_dispersion_real
_atom_type_scat_dispersion_imag
_atom_type_scat_source
C 0.002 0.002 International_Tables_Vol_IV_Table_2.3.1
H 0.000 0.000 International_Tables_Vol_IV_Table_2.3.1
Ag -1.085 1.101 International_Tables_Vol_IV_Table_2.3.1
Cl 0.132 0.159 International_Tables_Vol_IV_Table_2.3.1
F 0.014 0.010 International_Tables_Vol_IV_Table_2.3.1
N 0.004 0.003 International_Tables_Vol_IV_Table_2.3.1
O 0.008 0.006 International_Tables_Vol_IV_Table_2.3.1
Sb -0.816 1.546 International_Tables_Vol_IV_Table_2.3.1

loop_
_geom_angle_atom_site_label_1
_geom_angle_atom_site_label_2
_geom_angle_atom_site_label_3
_geom_angle
_geom_angle_site_symmetry_1
_geom_angle_site_symmetry_3
N1 AG N2 120.8(2) . ._455
N1 AG N3 123.7(2) . 8_445
N2 AG N3 107.8(2) ._455 8_445
O1 C1 C2 106.8(4) . .
O1 C1 C9 106.3(4) . .
O1 C1 C16 110.5(4) . .
C2 C1 C9 111.5(4) . .
C2 C1 C16 113.3(4) . .
C9 C1 C16 108.2(4) . .
C1 C2 C3 122.9(4) . .
C1 C2 C7 117.7(4) . .
C3 C2 C7 119.3(4) . .
C2 C3 C4 120.2(5) . .
C3 C4 C5 119.3(5) . .
C4 C5 C6 120.6(4) . .
C4 C5 C8 120.9(5) . .
C6 C5 C8 118.5(5) . .
C5 C6 C7 119.0(4) . .
C2 C7 C6 121.6(4) . .
C5 C8 N1 177.2(6) . .
C1 C9 C10 121.9(4) . .
C1 C9 C14 118.4(4) . .
C10 C9 C14 119.6(4) . .
C9 C10 C11 121.0(4) . .
C10 C11 C12 118.9(5) . .
C11 C12 C13 120.2(5) . .
C11 C12 C15 119.8(5) . .
C13 C12 C15 120.0(5) . .
C12 C13 C14 119.8(5) . .
C9 C14 C13 120.3(5) . .
C12 C15 N2 178.6(6) . .
C1 C16 C17 120.7(4) . .
C1 C16 C21 121.6(4) . .
C17 C16 C21 117.6(5) . .
C16 C17 C18 121.3(5) . .
C17 C18 C19 119.6(5) . .
C18 C19 C20 120.3(5) . .
C18 C19 C22 120.0(5) . .
C20 C19 C22 119.8(5) . .
C19 C20 C21 118.8(5) . .
C16 C21 C20 122.4(5) . .
C19 C22 N3 178.5(6) . .
F1 SB F2 89.5(2) . .
F1 SB F3 90.5(2) . .
F1 SB F4 179.2(2) . .
F1 SB F5 89.9(2) . .
F1 SB F6 89.6(2) . .
F2 SB F3 90.4(2) . .
F2 SB F4 90.3(2) . .
F2 SB F5 179.0(2) . .
F2 SB F6 90.4(2) . .
F3 SB F4 90.3(2) . .
F3 SB F5 90.4(2) . .
F3 SB F6 179.3(2) . .
F4 SB F5 90.3(2) . .
F4 SB F6 89.6(2) . .
F5 SB F6 88.8(2) . .
C25 C25 CL1 72(1) 2_756 .
C25 C25 CL1 70(1) 2_756 2_756
C25 C25 CL2 73.5(4) 2_756 .
CL1 C25 CL1 116(1) . 2_756
CL1 C25 CL2 108.7(8) . .
CL1 C25 CL2 108.2(8) 2_756 .
C25 CL1 C25 36.9(9) . 2_756
C25 CL2 C25 33.1(8) . 2_756

loop_
_geom_bond_atom_site_label_1
_geom_bond_atom_site_label_2
_geom_bond_distance
_geom_bond_site_symmetry_2
AG N1 2.196(4) .
AG N2 2.222(4) ._455
AG N3 2.257(5) 8_445
C1 O1 1.433(6) .
C1 C2 1.538(6) .
C1 C9 1.532(6) .
C1 C16 1.531(6) .
C2 C3 1.401(7) .
C2 C7 1.383(6) .
C3 C4 1.401(7) .
C4 C5 1.387(7) .
C5 C6 1.408(7) .
C5 C8 1.441(7) .
C6 C7 1.377(7) .
C8 N1 1.138(6) .
C9 C10 1.373(7) .
C9 C14 1.390(6) .
C10 C11 1.376(7) .
C11 C12 1.395(7) .
C12 C13 1.388(8) .
C12 C15 1.442(7) .
C13 C14 1.365(7) .
C15 N2 1.144(7) .
C16 C17 1.394(7) .
C16 C21 1.391(7) .
C17 C18 1.382(7) .
C18 C19 1.389(8) .
C19 C20 1.396(8) .
C19 C22 1.437(7) .
C20 C21 1.375(7) .
C22 N3 1.139(7) .
SB F1 1.867(4) .
SB F2 1.863(4) .
SB F3 1.865(3) .
SB F4 1.866(4) .
SB F5 1.855(4) .
SB F6 1.869(4) .
C23 O2 1.40(1) .
C24 O3 1.30(1) .
C25 C25 1.06(3) 2_756
C25 CL1 1.67(2) .
C25 CL1 1.68(2) 2_756
C25 CL2 1.86(2) .
C25 CL2 1.86(2) 2_756
